data_1540906
loop_
_publ_author_name
'Schewe-Miller, I.'
'Boettcher, P.'

_publ_section_title
;
 Ternaere Telluride mit W5Si3-Typ-Struktur: MxK4Te3 (M=Ca, Sr)
;
_journal_name_full 'Journal of Alloys Compd.'
_journal_page_first 98
_journal_page_last 108
_journal_volume 183
_journal_year 1992
_chemical_formula_sum 'K16 Sr1.92 Te11.52'
_chemical_name_systematic '(K8 Sr Te6)2.13'
_space_group_IT_number 140
_symmetry_space_group_name_Hall '-I 4 2c'
_symmetry_space_group_name_H-M 'I 4/m c m'
_cell_angle_alpha 90
_cell_angle_beta 90
_cell_angle_gamma 90
_cell_formula_units_Z 1
_cell_length_a 13.672
_cell_length_b 13.672
_cell_length_c 6.313
_cell_volume 1180.049
_citation_journal_id_ASTM JALCEU
_cod_data_source_file Schewe-Miller_JALCEU_1992_731.cif
_cod_data_source_block K16Sr1.92Te11.52
_cod_database_code 1540906

loop_
_symmetry_equiv_pos_as_xyz
x,y,z
-y,x,z
-x,-y,z
y,-x,z
x,-y,-z+1/2
y,x,-z+1/2
-x,y,-z+1/2
-y,-x,-z+1/2
-x,-y,-z
y,-x,-z
x,y,-z
-y,x,-z
-x,y,z-1/2
-y,-x,z-1/2
x,-y,z-1/2
y,x,z-1/2
x+1/2,y+1/2,z+1/2
-y+1/2,x+1/2,z+1/2
-x+1/2,-y+1/2,z+1/2
y+1/2,-x+1/2,z+1/2
x+1/2,-y+1/2,-z+1
y+1/2,x+1/2,-z+1
-x+1/2,y+1/2,-z+1
-y+1/2,-x+1/2,-z+1
-x+1/2,-y+1/2,-z+1/2
y+1/2,-x+1/2,-z+1/2
x+1/2,y+1/2,-z+1/2
-y+1/2,x+1/2,-z+1/2
-x+1/2,y+1/2,z
-y+1/2,-x+1/2,z
x+1/2,-y+1/2,z
y+1/2,x+1/2,z

loop_
_atom_site_label
_atom_site_type_symbol
_atom_site_fract_x
_atom_site_fract_y
_atom_site_fract_z
_atom_site_occupancy
_atom_site_U_iso_or_equiv
Sr1 Sr 0 0.5 0.25 0.48 0.0
Te1 Te 0 0 0.25 1 0.0
K1 K 0.2209 0.0877 0 1 0.0
Te2 Te 0.1555 0.6555 0 0.94 0.0
